data_4329198
loop_
_publ_author_name
'Ricardo Gonz\'alez'
'Alvaro Acosta'
'Ra\'ul Chiozzone'
'Carlos Kremer'
'Donatella Armentano'
'Giovanni De Munno'
'Miguel Julve'
'Francesc Lloret'
'Juan Faus'

_publ_section_title
;
 New Family of Thiocyanate-Bridged Re(IV)-SCN-M(II) (M = Ni, Co, Fe, and
 Mn) Heterobimetallic Compounds: Synthesis, Crystal Structure, and
 Magnetic Properties
;
_journal_name_full 'Inorganic Chemistry'
_journal_page_first 5737
_journal_page_last 5747
_journal_paper_doi 10.1021/ic300200k
_journal_volume 51
_journal_year 2012
_chemical_formula_sum 'C36 H27 N11 Ni Re S6'
_chemical_formula_weight 1050.96
_chemical_name_systematic
;
 ?
;
_space_group_IT_number 15
_symmetry_cell_setting monoclinic
_symmetry_space_group_name_Hall '-C 2yc'
_symmetry_space_group_name_H-M 'C 1 2/c 1'
_atom_sites_solution_hydrogens geom
_atom_sites_solution_primary direct
_atom_sites_solution_secondary difmap
_audit_creation_method SHELXL-97
_cell_angle_alpha 90.00
_cell_angle_beta 107.36(3)
_cell_angle_gamma 90.00
_cell_formula_units_Z 8
_cell_length_a 23.261(5)
_cell_length_b 12.169(2)
_cell_length_c 31.791(6)
_cell_measurement_reflns_used 30
_cell_measurement_temperature 293(2)
_cell_measurement_theta_max 30
_cell_measurement_theta_min 15
_cell_volume 8589(3)
_computing_cell_refinement XDISK
_computing_data_collection P3
_computing_data_reduction XDISK
_computing_molecular_graphics XP
_computing_publication_material 'SHELXL-97 (Sheldrick, 1997)'
_computing_structure_refinement 'SHELXL-97 (Sheldrick, 1997)'
_computing_structure_solution 'SHELXL-97 (Sheldrick, 1997)'
_diffrn_ambient_temperature 293(2)
_diffrn_measured_fraction_theta_full 1.000
_diffrn_measured_fraction_theta_max 1.000
_diffrn_measurement_device_type 'R3m/V automatic four-circle diffractometer'
_diffrn_measurement_method omega/2-theta-scans
_diffrn_radiation_monochromator graphite
_diffrn_radiation_source 'fine-focus sealed tube'
_diffrn_radiation_wavelength 0.71073
_diffrn_reflns_av_R_equivalents 0.0489
_diffrn_reflns_av_sigmaI/netI 0.0673
_diffrn_reflns_limit_h_max 27
_diffrn_reflns_limit_h_min 0
_diffrn_reflns_limit_k_max 14
_diffrn_reflns_limit_k_min 0
_diffrn_reflns_limit_l_max 36
_diffrn_reflns_limit_l_min -37
_diffrn_reflns_number 7827
_diffrn_reflns_theta_full 25.05
_diffrn_reflns_theta_max 25.05
_diffrn_reflns_theta_min 1.83
_diffrn_standards_interval_count 50
_diffrn_standards_number 2
_exptl_absorpt_coefficient_mu 3.587
_exptl_absorpt_correction_T_max 0.4125
_exptl_absorpt_correction_T_min 0.2952
_exptl_absorpt_correction_type empirical
_exptl_absorpt_process_details psi-scan
_exptl_crystal_colour red-brown
_exptl_crystal_density_diffrn 1.625
_exptl_crystal_description irregular
_exptl_crystal_F_000 4152
_exptl_crystal_size_max 0.45
_exptl_crystal_size_mid 0.38
_exptl_crystal_size_min 0.30
_refine_diff_density_max 1.256
_refine_diff_density_min -1.509
_refine_diff_density_rms 0.125
_refine_ls_extinction_method none
_refine_ls_goodness_of_fit_ref 0.942
_refine_ls_hydrogen_treatment riding
_refine_ls_matrix_type full
_refine_ls_number_parameters 487
_refine_ls_number_reflns 7622
_refine_ls_number_restraints 1
_refine_ls_restrained_S_all 0.943
_refine_ls_R_factor_all 0.0895
_refine_ls_R_factor_gt 0.0531
_refine_ls_shift/su_max 0.001
_refine_ls_shift/su_mean 0.000
_refine_ls_structure_factor_coef Fsqd
_refine_ls_weighting_details 'calc w=1/[\s^2^(Fo^2^)+(0.0751P)^2^+0.0000P] where P=(Fo^2^+2Fc^2^)/3'
_refine_ls_weighting_scheme calc
_refine_ls_wR_factor_gt 0.1213
_refine_ls_wR_factor_ref 0.1340
_reflns_number_gt 4867
_reflns_number_total 7622
_reflns_threshold_expression >2sigma(I)
_cod_data_source_file ic300200k_si_002_1.cif
_cod_data_source_block 1
_cod_database_code 4329198

loop_
_symmetry_equiv_pos_as_xyz
'x, y, z'
'-x, y, -z+1/2'
'x+1/2, y+1/2, z'
'-x+1/2, y+1/2, -z+1/2'
'-x, -y, -z'
'x, -y, z-1/2'
'-x+1/2, -y+1/2, -z'
'x+1/2, -y+1/2, z-1/2'

loop_
_atom_site_label
_atom_site_type_symbol
_atom_site_fract_x
_atom_site_fract_y
_atom_site_fract_z
_atom_site_U_iso_or_equiv
_atom_site_adp_type
_atom_site_occupancy
_atom_site_symmetry_multiplicity
_atom_site_calc_flag
_atom_site_refinement_flags
Re1 Re 0.861147(16) 1.19414(3) 0.119151(12) 0.05411(13) Uani 1 1 d .
S1 S 0.91133(12) 1.0837(2) 0.18519(9) 0.0785(8) Uani 1 1 d .
C1 C 0.9601(4) 1.0099(8) 0.1687(3) 0.063(2) Uani 1 1 d .
N1 N 0.9935(3) 0.9546(7) 0.1579(3) 0.069(2) Uani 1 1 d .
N2 N 0.8799(3) 1.0822(6) 0.0793(2) 0.0589(19) Uani 1 1 d .
C2 C 0.8845(4) 1.0085(8) 0.0581(3) 0.062(2) Uani 1 1 d .
S2 S 0.89187(17) 0.9075(3) 0.02821(12) 0.1118(12) Uani 1 1 d .
N3 N 0.7832(3) 1.1152(6) 0.1145(2) 0.0596(19) Uani 1 1 d .
C3 C 0.7381(4) 1.0719(8) 0.1105(3) 0.061(2) Uani 1 1 d .
S3 S 0.67506(13) 1.0133(3) 0.10749(11) 0.0936(9) Uani 1 1 d .
N4 N 0.8197(3) 1.2893(6) 0.0685(3) 0.0594(19) Uani 1 1 d .
C4 C 0.7962(4) 1.3513(8) 0.0414(3) 0.056(2) Uani 1 1 d .
S4 S 0.76360(14) 1.4363(2) 0.00357(11) 0.0933(9) Uani 1 1 d .
N5 N 0.8416(3) 1.3003(6) 0.1610(3) 0.066(2) Uani 1 1 d .
C5 C 0.8250(4) 1.3622(8) 0.1824(3) 0.063(2) Uani 1 1 d .
S5 S 0.79934(17) 1.4437(3) 0.21164(13) 0.1146(12) Uani 1 1 d .
N6 N 0.9387(3) 1.2773(6) 0.1246(3) 0.069(2) Uani 1 1 d .
C6 C 0.9759(4) 1.3413(7) 0.1271(3) 0.056(2) Uani 1 1 d .
S6 S 1.02840(13) 1.4279(2) 0.13098(12) 0.0934(9) Uani 1 1 d .
Ni1 Ni 1.05188(5) 0.86235(9) 0.13617(4) 0.0496(3) Uani 1 1 d .
N7 N 1.0944(3) 1.0116(6) 0.1394(3) 0.0589(19) Uani 1 1 d .
N8 N 1.1174(3) 0.8392(6) 0.1949(2) 0.0516(17) Uani 1 1 d .
C7 C 1.0832(5) 1.0917(8) 0.1104(4) 0.080(3) Uani 1 1 d .
C8 C 1.1101(6) 1.1949(11) 0.1205(6) 0.107(5) Uani 1 1 d .
H8A H 1.1044 1.2490 0.0990 0.129 Uiso 1 1 calc R
C9 C 1.1441(7) 1.2145(10) 0.1619(6) 0.111(5) Uani 1 1 d .
H9A H 1.1603 1.2842 0.1693 0.133 Uiso 1 1 calc R
C10 C 1.1560(5) 1.1320(9) 0.1946(5) 0.084(3) Uani 1 1 d .
C11 C 1.1931(6) 1.1449(12) 0.2391(5) 0.098(4) Uani 1 1 d .
H11A H 1.2101 1.2132 0.2484 0.118 Uiso 1 1 calc R
C12 C 1.2038(5) 1.0608(12) 0.2678(4) 0.099(4) Uani 1 1 d .
H12A H 1.2267 1.0723 0.2969 0.119 Uiso 1 1 calc R
C13 C 1.1802(4) 0.9524(10) 0.2538(3) 0.070(3) Uani 1 1 d .
C14 C 1.1903(4) 0.8618(12) 0.2797(3) 0.080(3) Uani 1 1 d .
H14A H 1.2123 0.8684 0.3092 0.096 Uiso 1 1 calc R
C15 C 1.1692(4) 0.7614(10) 0.2634(3) 0.073(3) Uani 1 1 d .
H15A H 1.1794 0.6993 0.2812 0.088 Uiso 1 1 calc R
C16 C 1.1320(4) 0.7519(8) 0.2200(3) 0.057(2) Uani 1 1 d .
C17 C 1.1421(4) 0.9391(8) 0.2102(3) 0.054(2) Uani 1 1 d .
C18 C 1.1300(4) 1.0289(8) 0.1811(4) 0.063(3) Uani 1 1 d .
C19 C 1.0421(6) 1.0691(10) 0.0647(4) 0.105(4) Uani 1 1 d .
H19A H 1.0273 0.9952 0.0633 0.158 Uiso 1 1 calc R
H19B H 1.0640 1.0783 0.0437 0.158 Uiso 1 1 calc R
H19C H 1.0089 1.1195 0.0581 0.158 Uiso 1 1 calc R
C20 C 1.1102(5) 0.6417(8) 0.2007(4) 0.080(3) Uani 1 1 d .
H20A H 1.0861 0.6505 0.1706 0.120 Uiso 1 1 calc R
H20B H 1.0864 0.6084 0.2172 0.120 Uiso 1 1 calc R
H20C H 1.1441 0.5955 0.2019 0.120 Uiso 1 1 calc R
N9 N 0.9901(3) 0.7348(6) 0.1218(2) 0.0555(18) Uani 1 1 d .
N10 N 1.0772(3) 0.7883(5) 0.0861(2) 0.0463(16) Uani 1 1 d .
C21 C 0.9497(4) 0.7009(9) 0.1413(4) 0.074(3) Uani 1 1 d .
C22 C 0.9022(5) 0.6346(12) 0.1212(5) 0.100(4) Uani 1 1 d .
H22A H 0.8764 0.6095 0.1366 0.120 Uiso 1 1 calc R
C23 C 0.8932(5) 0.6061(10) 0.0790(5) 0.097(4) Uani 1 1 d .
H23A H 0.8587 0.5674 0.0641 0.117 Uiso 1 1 calc R
C24 C 0.9356(5) 0.6341(8) 0.0572(4) 0.075(3) Uani 1 1 d .
C25 C 0.9314(5) 0.6021(9) 0.0132(4) 0.090(4) Uani 1 1 d .
H25A H 0.8983 0.5614 -0.0029 0.108 Uiso 1 1 calc R
C26 C 0.9749(6) 0.6297(8) -0.0057(4) 0.090(4) Uani 1 1 d .
H26A H 0.9714 0.6074 -0.0344 0.107 Uiso 1 1 calc R
C27 C 1.0255(5) 0.6926(8) 0.0184(3) 0.067(3) Uani 1 1 d .
C28 C 1.0746(6) 0.7191(9) 0.0030(3) 0.087(4) Uani 1 1 d .
H28A H 1.0738 0.6985 -0.0254 0.105 Uiso 1 1 calc R
C29 C 1.1236(5) 0.7748(9) 0.0291(4) 0.079(3) Uani 1 1 d .
H29A H 1.1565 0.7893 0.0190 0.095 Uiso 1 1 calc R
C30 C 1.1236(4) 0.8097(7) 0.0710(3) 0.058(2) Uani 1 1 d .
C31 C 1.0300(4) 0.7280(7) 0.0609(3) 0.056(2) Uani 1 1 d .
C32 C 0.9843(4) 0.6997(7) 0.0807(3) 0.056(2) Uani 1 1 d .
C33 C 0.9584(5) 0.7352(11) 0.1888(4) 0.096(4) Uani 1 1 d .
H33A H 0.9931 0.7819 0.1986 0.144 Uiso 1 1 calc R
H33B H 0.9641 0.6711 0.2072 0.144 Uiso 1 1 calc R
H33C H 0.9234 0.7743 0.1906 0.144 Uiso 1 1 calc R
C34 C 1.1772(4) 0.8650(8) 0.1000(3) 0.073(3) Uani 1 1 d .
H34A H 1.1699 0.8848 0.1272 0.110 Uiso 1 1 calc R
H34B H 1.1855 0.9300 0.0857 0.110 Uiso 1 1 calc R
H34C H 1.2111 0.8162 0.1060 0.110 Uiso 1 1 calc R
C35 C 0.7521(15) 0.743(3) 0.0851(13) 0.131(10) Uiso 0.50 1 d P
C36 C 0.7377(17) 0.771(3) 0.0465(13) 0.151(12) Uiso 0.50 1 d P
N11 N 0.7638(15) 0.704(2) 0.1222(11) 0.172(12) Uiso 0.50 1 d P
C37 C 1.0000 0.404(4) 0.2500 0.228(15) Uiso 1 2 d SD
C38 C 1.0000 0.297(4) 0.2500 0.29(2) Uiso 1 2 d S
N12 N 1.0000 0.501(3) 0.2500 0.270(16) Uiso 1 2 d SD

loop_
_atom_site_aniso_label
_atom_site_aniso_U_11
_atom_site_aniso_U_22
_atom_site_aniso_U_33
_atom_site_aniso_U_23
_atom_site_aniso_U_13
_atom_site_aniso_U_12
Re1 0.04335(19) 0.0544(2) 0.0671(2) -0.0060(2) 0.02027(16) 0.00620(19)
S1 0.0688(16) 0.0907(19) 0.0870(19) 0.0022(15) 0.0401(15) 0.0267(15)
C1 0.044(5) 0.066(6) 0.077(6) 0.002(5) 0.015(5) -0.002(5)
N1 0.045(4) 0.080(5) 0.087(6) -0.006(5) 0.028(4) 0.019(4)
N2 0.053(4) 0.059(5) 0.066(5) -0.010(4) 0.021(4) 0.012(4)
C2 0.054(5) 0.069(6) 0.061(6) 0.004(5) 0.013(5) 0.010(5)
S2 0.121(3) 0.095(2) 0.115(3) -0.035(2) 0.028(2) 0.034(2)
N3 0.046(4) 0.067(5) 0.067(5) -0.001(4) 0.019(4) 0.004(4)
C3 0.054(6) 0.074(6) 0.052(5) -0.006(5) 0.010(4) 0.002(5)
S3 0.0677(18) 0.105(2) 0.107(2) 0.0026(19) 0.0245(17) -0.0294(17)
N4 0.056(5) 0.059(5) 0.060(5) 0.004(4) 0.013(4) 0.005(4)
C4 0.042(5) 0.068(6) 0.061(6) -0.016(5) 0.018(4) -0.009(5)
S4 0.0756(19) 0.090(2) 0.093(2) 0.0199(18) -0.0076(16) -0.0064(16)
N5 0.059(5) 0.060(5) 0.079(5) -0.013(4) 0.020(4) 0.012(4)
C5 0.050(5) 0.056(5) 0.082(7) -0.001(5) 0.017(5) 0.003(5)
S5 0.108(3) 0.102(2) 0.139(3) -0.059(2) 0.045(2) 0.013(2)
N6 0.039(4) 0.066(5) 0.106(7) 0.006(4) 0.029(4) 0.013(4)
C6 0.046(5) 0.059(5) 0.061(6) -0.002(4) 0.015(4) 0.007(4)
S6 0.0645(17) 0.0729(18) 0.139(3) -0.0162(18) 0.0243(18) -0.0113(15)
Ni1 0.0375(6) 0.0556(6) 0.0559(6) -0.0025(5) 0.0142(5) 0.0056(5)
N7 0.050(4) 0.056(5) 0.079(6) 0.003(4) 0.032(4) 0.009(4)
N8 0.038(4) 0.056(4) 0.060(5) -0.010(4) 0.014(3) 0.002(3)
C7 0.080(8) 0.056(6) 0.117(10) 0.022(6) 0.049(7) 0.017(6)
C8 0.095(10) 0.070(8) 0.174(15) 0.052(10) 0.066(10) 0.024(8)
C9 0.095(11) 0.058(8) 0.195(17) -0.001(10) 0.067(11) -0.005(7)
C10 0.058(6) 0.066(7) 0.134(11) -0.025(7) 0.039(7) -0.006(6)
C11 0.085(9) 0.085(8) 0.136(13) -0.043(9) 0.052(9) -0.025(7)
C12 0.056(7) 0.143(12) 0.107(10) -0.072(9) 0.038(7) -0.035(8)
C13 0.048(6) 0.105(8) 0.063(7) -0.010(6) 0.028(5) -0.014(6)
C14 0.050(6) 0.139(11) 0.054(6) -0.021(8) 0.019(5) -0.007(7)
C15 0.052(6) 0.105(8) 0.056(6) 0.027(6) 0.007(5) 0.011(6)
C16 0.041(5) 0.075(6) 0.056(6) 0.013(5) 0.017(4) 0.007(5)
C17 0.040(5) 0.072(6) 0.058(6) -0.021(5) 0.026(4) -0.003(4)
C18 0.045(5) 0.054(5) 0.102(8) -0.012(6) 0.038(6) 0.007(4)
C19 0.104(10) 0.105(10) 0.109(10) 0.049(8) 0.037(8) 0.033(8)
C20 0.078(7) 0.050(5) 0.113(9) 0.020(6) 0.029(7) 0.005(5)
N9 0.037(4) 0.060(4) 0.069(5) 0.003(4) 0.014(4) 0.002(3)
N10 0.043(4) 0.045(4) 0.048(4) 0.000(3) 0.010(3) 0.011(3)
C21 0.046(5) 0.081(7) 0.093(8) 0.012(6) 0.019(5) -0.001(5)
C22 0.056(7) 0.125(11) 0.114(11) 0.013(9) 0.019(7) -0.003(7)
C23 0.050(6) 0.088(8) 0.132(12) 0.001(8) -0.006(7) -0.020(6)
C24 0.054(6) 0.056(6) 0.093(8) 0.001(6) -0.010(6) 0.000(5)
C25 0.071(8) 0.067(7) 0.104(10) -0.017(7) -0.017(7) 0.011(6)
C26 0.111(10) 0.056(7) 0.071(7) -0.022(6) -0.018(7) 0.030(7)
C27 0.079(7) 0.061(5) 0.051(5) -0.010(5) 0.004(5) 0.020(6)
C28 0.115(10) 0.091(9) 0.054(6) 0.000(6) 0.024(7) 0.041(8)
C29 0.081(8) 0.087(8) 0.081(8) 0.000(6) 0.041(7) 0.016(6)
C30 0.059(5) 0.058(5) 0.060(5) 0.001(5) 0.023(4) 0.015(5)
C31 0.057(6) 0.047(5) 0.058(6) 0.005(4) 0.007(4) 0.015(4)
C32 0.044(5) 0.049(5) 0.063(6) 0.003(5) -0.001(4) 0.003(4)
C33 0.077(8) 0.120(10) 0.103(9) 0.023(8) 0.046(7) 0.005(7)
C34 0.048(6) 0.082(7) 0.099(8) -0.009(6) 0.036(6) 0.005(5)

loop_
_atom_type_symbol
_atom_type_description
_atom_type_scat_dispersion_real
_atom_type_scat_dispersion_imag
_atom_type_scat_source
C C 0.0033 0.0016 'International Tables Vol C Tables 4.2.6.8 and 6.1.1.4'
H H 0.0000 0.0000 'International Tables Vol C Tables 4.2.6.8 and 6.1.1.4'
N N 0.0061 0.0033 'International Tables Vol C Tables 4.2.6.8 and 6.1.1.4'
S S 0.1246 0.1234 'International Tables Vol C Tables 4.2.6.8 and 6.1.1.4'
Ni Ni 0.3393 1.1124 'International Tables Vol C Tables 4.2.6.8 and 6.1.1.4'
Re Re -1.0185 7.2310 'International Tables Vol C Tables 4.2.6.8 and 6.1.1.4'

loop_
_geom_angle_atom_site_label_1
_geom_angle_atom_site_label_2
_geom_angle_atom_site_label_3
_geom_angle
N4 Re1 N2 91.6(3)
N4 Re1 N5 90.7(3)
N2 Re1 N5 177.1(3)
N4 Re1 N3 90.6(3)
N2 Re1 N3 89.4(3)
N5 Re1 N3 88.8(3)
N4 Re1 N6 89.0(3)
N2 Re1 N6 92.2(3)
N5 Re1 N6 89.6(3)
N3 Re1 N6 178.3(3)
N4 Re1 S1 176.6(2)
N2 Re1 S1 91.8(2)
N5 Re1 S1 85.9(2)
N3 Re1 S1 89.4(2)
N6 Re1 S1 90.9(2)
C1 S1 Re1 102.8(3)
N1 C1 S1 177.2(9)
C1 N1 Ni1 177.0(8)
C2 N2 Re1 169.9(7)
N2 C2 S2 178.9(9)
C3 N3 Re1 177.8(8)
N3 C3 S3 177.0(9)
C4 N4 Re1 174.6(7)
N4 C4 S4 179.4(9)
C5 N5 Re1 173.6(8)
N5 C5 S5 177.1(9)
C6 N6 Re1 167.3(7)
N6 C6 S6 178.8(9)
N1 Ni1 N8 99.0(3)
N1 Ni1 N7 81.7(3)
N8 Ni1 N7 82.0(3)
N1 Ni1 N10 151.2(3)
N8 Ni1 N10 109.7(3)
N7 Ni1 N10 100.5(3)
N1 Ni1 N9 89.9(3)
N8 Ni1 N9 112.1(3)
N7 Ni1 N9 164.7(3)
N10 Ni1 N9 80.9(3)
C7 N7 C18 120.5(9)
C7 N7 Ni1 129.0(8)
C18 N7 Ni1 109.4(6)
C16 N8 C17 119.8(8)
C16 N8 Ni1 130.9(6)
C17 N8 Ni1 108.7(6)
N7 C7 C8 121.6(13)
N7 C7 C19 118.5(10)
C8 C7 C19 119.9(12)
C9 C8 C7 118.7(13)
C8 C9 C10 121.7(13)
C18 C10 C9 115.9(12)
C18 C10 C11 118.7(12)
C9 C10 C11 125.4(13)
C12 C11 C10 121.6(12)
C11 C12 C13 120.5(12)
C14 C13 C17 116.5(10)
C14 C13 C12 125.0(11)
C17 C13 C12 118.5(11)
C13 C14 C15 121.6(10)
C14 C15 C16 119.7(10)
N8 C16 C15 120.4(10)
N8 C16 C20 118.7(8)
C15 C16 C20 120.8(10)
N8 C17 C18 118.3(8)
N8 C17 C13 121.6(9)
C18 C17 C13 120.0(9)
N7 C18 C10 121.4(10)
N7 C18 C17 118.0(8)
C10 C18 C17 120.6(11)
C21 N9 C32 118.2(8)
C21 N9 Ni1 131.8(7)
C32 N9 Ni1 108.4(5)
C30 N10 C31 119.2(7)
C30 N10 Ni1 130.0(6)
C31 N10 Ni1 108.9(5)
N9 C21 C22 123.3(11)
N9 C21 C33 118.2(9)
C22 C21 C33 118.5(10)
C23 C22 C21 119.0(12)
C22 C23 C24 120.5(11)
C32 C24 C23 116.7(11)
C32 C24 C25 119.0(11)
C23 C24 C25 124.4(11)
C26 C25 C24 121.5(11)
C25 C26 C27 119.9(11)
C31 C27 C28 115.7(10)
C31 C27 C26 120.0(11)
C28 C27 C26 124.3(10)
C29 C28 C27 121.1(9)
C28 C29 C30 119.3(10)
N10 C30 C29 121.1(9)
N10 C30 C34 119.2(8)
C29 C30 C34 119.6(9)
N10 C31 C27 123.5(9)
N10 C31 C32 116.3(8)
C27 C31 C32 120.2(9)
N9 C32 C24 122.0(9)
N9 C32 C31 118.7(8)
C24 C32 C31 119.3(9)
C36 C35 N11 173(4)
N12 C37 C38 180.00(2)

loop_
_geom_bond_atom_site_label_1
_geom_bond_atom_site_label_2
_geom_bond_distance
Re1 N4 1.983(8)
Re1 N2 1.995(7)
Re1 N5 2.002(7)
Re1 N3 2.018(8)
Re1 N6 2.030(8)
Re1 S1 2.473(3)
S1 C1 1.649(10)
C1 N1 1.154(10)
N1 Ni1 2.037(7)
N2 C2 1.147(10)
C2 S2 1.593(10)
N3 C3 1.145(11)
C3 S3 1.608(10)
N4 C4 1.153(11)
C4 S4 1.596(11)
N5 C5 1.155(10)
C5 S5 1.593(10)
N6 C6 1.148(11)
C6 S6 1.591(10)
Ni1 N8 2.047(7)
Ni1 N7 2.056(7)
Ni1 N10 2.061(6)
Ni1 N9 2.071(7)
N7 C7 1.314(12)
N7 C18 1.352(12)
N8 C16 1.310(11)
N8 C17 1.371(10)
C7 C8 1.398(17)
C7 C19 1.505(16)
C8 C9 1.338(19)
C9 C10 1.413(18)
C10 C18 1.404(13)
C10 C11 1.428(17)
C11 C12 1.344(17)
C12 C13 1.447(15)
C13 C14 1.354(15)
C13 C17 1.412(13)
C14 C15 1.361(15)
C15 C16 1.398(13)
C16 C20 1.500(13)
C17 C18 1.406(13)
N9 C21 1.337(11)
N9 C32 1.343(11)
N10 C30 1.332(10)
N10 C31 1.365(10)
C21 C22 1.363(15)
C21 C33 1.520(15)
C22 C23 1.340(16)
C23 C24 1.407(15)
C24 C32 1.404(13)
C24 C25 1.428(15)
C25 C26 1.363(16)
C26 C27 1.422(15)
C27 C31 1.391(12)
C27 C28 1.407(15)
C28 C29 1.373(16)
C29 C30 1.397(13)
C30 C34 1.474(13)
C31 C32 1.430(12)
C35 C36 1.22(4)
C35 N11 1.23(4)
C37 N12 1.18(3)
C37 C38 1.31(5)
